data_7016769
loop_
_publ_author_name
'Wang, Li-Feng'
'Kang, Ling-Chen'
'Zhang, Wen-Wei'
'Wang, Fang-Ming'
'Ren, Xiao-Ming'
'Meng, Qing-Jin'

_publ_section_title
;
 New europium coordination polymers with efficient energy transfer from
 conjugated tetracarboxylate ligands to Eu(3+) ion: syntheses,
 structures, luminescence and magnetic properties.
;
_journal_issue 37
_journal_name_full 'Dalton transactions (Cambridge, England : 2003)'
_journal_page_first 9490
_journal_page_last 9497
_journal_paper_doi 10.1039/c1dt10693g
_journal_volume 40
_journal_year 2011
_chemical_formula_moiety 'C33 H41 Eu2 N7 O19, C3 H7 N O'
_chemical_formula_sum 'C36 H48 Eu2 N8 O20'
_chemical_formula_weight 1216.76
_chemical_name_systematic
;
?
;
_space_group_IT_number 14
_symmetry_cell_setting monoclinic
_symmetry_space_group_name_Hall '-P 2ybc'
_symmetry_space_group_name_H-M 'P 1 21/c 1'
_atom_sites_solution_hydrogens geom
_atom_sites_solution_primary direct
_atom_sites_solution_secondary difmap
_audit_creation_method SHELXL-97
_cell_angle_alpha 90.00
_cell_angle_beta 110.731(10)
_cell_angle_gamma 90.00
_cell_formula_units_Z 4
_cell_length_a 13.989(3)
_cell_length_b 16.567(3)
_cell_length_c 21.933(3)
_cell_measurement_reflns_used 2947
_cell_measurement_temperature 291(2)
_cell_measurement_theta_max 26.88
_cell_measurement_theta_min 2.45
_cell_volume 4754.0(15)
_computing_cell_refinement 'Bruker SMART'
_computing_data_collection 'Bruker SMART'
_computing_data_reduction 'Bruker SAINT'
_computing_molecular_graphics 'Bruker SHELXTL'
_computing_publication_material 'Bruker SHELXTL'
_computing_structure_refinement 'SHELXL-97 (Sheldrick, 1997)'
_computing_structure_solution 'SHELXS-97 (Sheldrick, 1990)'
_diffrn_ambient_temperature 291(2)
_diffrn_measured_fraction_theta_full 0.996
_diffrn_measured_fraction_theta_max 0.996
_diffrn_measurement_device_type 'CCD area detector'
_diffrn_measurement_method 'phi and omega scans'
_diffrn_radiation_monochromator graphite
_diffrn_radiation_source 'fine-focus sealed tube'
_diffrn_radiation_type MoK\a
_diffrn_radiation_wavelength 0.71073
_diffrn_reflns_av_R_equivalents 0.0868
_diffrn_reflns_av_sigmaI/netI 0.1276
_diffrn_reflns_limit_h_max 17
_diffrn_reflns_limit_h_min -17
_diffrn_reflns_limit_k_max 20
_diffrn_reflns_limit_k_min -19
_diffrn_reflns_limit_l_max 27
_diffrn_reflns_limit_l_min -16
_diffrn_reflns_number 25464
_diffrn_reflns_theta_full 26.00
_diffrn_reflns_theta_max 26.00
_diffrn_reflns_theta_min 1.96
_exptl_absorpt_coefficient_mu 2.697
_exptl_absorpt_correction_T_max 0.7045
_exptl_absorpt_correction_T_min 0.6290
_exptl_absorpt_correction_type multi-scan
_exptl_absorpt_process_details 'SADABS,2000; Bruker'
_exptl_crystal_density_diffrn 1.700
_exptl_crystal_density_method 'not measured'
_exptl_crystal_F_000 2424
_exptl_crystal_size_max 0.19
_exptl_crystal_size_mid 0.17
_exptl_crystal_size_min 0.14
_refine_diff_density_max 1.334
_refine_diff_density_min -1.236
_refine_diff_density_rms 0.161
_refine_ls_extinction_method none
_refine_ls_goodness_of_fit_ref 1.004
_refine_ls_hydrogen_treatment constr
_refine_ls_matrix_type full
_refine_ls_number_parameters 685
_refine_ls_number_reflns 9310
_refine_ls_number_restraints 58
_refine_ls_restrained_S_all 1.004
_refine_ls_R_factor_all 0.1205
_refine_ls_R_factor_gt 0.0577
_refine_ls_shift/su_max 0.000
_refine_ls_shift/su_mean 0.000
_refine_ls_structure_factor_coef Fsqd
_refine_ls_weighting_details 'calc w=1/[\s^2^(Fo^2^)+(0.0280P)^2^+0.0000P] where P=(Fo^2^+2Fc^2^)/3'
_refine_ls_weighting_scheme calc
_refine_ls_wR_factor_gt 0.1250
_refine_ls_wR_factor_ref 0.1425
_reflns_number_gt 5307
_reflns_number_total 9310
_reflns_threshold_expression >2sigma(I)
_cod_data_source_file c1dt10693g.txt
_cod_data_source_block 1
_cod_depositor_comments
;
The following automatic conversions were performed:

'_symmetry_cell_setting' value 'Monoclinic' changed to 'monoclinic'
according to /home/saulius/struct/CIF-dictionaries/cif_core.dic
dictionary named 'cif_core.dic' version 2.4.1 from
2010-06-29.

'_exptl_absorpt_correction_type' value 'Multi-Scan'
changed to 'multi-scan' according to
/home/saulius/struct/CIF-dictionaries/cif_core.dic dictionary named
'cif_core.dic' version 2.4.1 from 2010-06-29.

Automatic conversion script
Id: cif_fix_values 1715 2011-07-08 13:25:40Z adriana 
;
_cod_original_sg_symbol_H-M 'P 21/c'
_cod_database_code 7016769

loop_
_symmetry_equiv_pos_as_xyz
'x, y, z'
'-x, y+1/2, -z+1/2'
'-x, -y, -z'
'x, -y-1/2, z-1/2'

loop_
_atom_site_label
_atom_site_type_symbol
_atom_site_fract_x
_atom_site_fract_y
_atom_site_fract_z
_atom_site_U_iso_or_equiv
_atom_site_adp_type
_atom_site_occupancy
_atom_site_symmetry_multiplicity
_atom_site_calc_flag
_atom_site_refinement_flags
_atom_site_disorder_assembly
_atom_site_disorder_group
Eu1 Eu 0.75588(3) 0.75751(3) 0.833366(19) 0.03175(15) Uani 1 1 d . . .
Eu2 Eu 0.43952(3) 0.76684(3) 1.083278(19) 0.02865(14) Uani 1 1 d . . .
C1 C 0.5006(7) 0.7267(6) 0.7539(4) 0.037(2) Uani 1 1 d . . .
C2 C 0.4220(7) 0.7462(5) 0.7837(4) 0.035(2) Uani 1 1 d . . .
C3 C 0.3223(7) 0.7547(5) 0.7443(5) 0.039(2) Uani 1 1 d . . .
H3 H 0.3050 0.7498 0.6994 0.046 Uiso 1 1 calc R . .
C4 C 0.4470(7) 0.7537(5) 0.8509(4) 0.033(2) Uani 1 1 d . . .
H4 H 0.5144 0.7465 0.8785 0.040 Uiso 1 1 calc R . .
C5 C 0.3731(7) 0.7715(6) 0.8769(4) 0.035(2) Uani 1 1 d . B .
C6 C 0.3978(7) 0.7752(6) 0.9490(4) 0.037(2) Uani 1 1 d . . .
C7 C 0.2716(7) 0.7807(6) 0.8361(4) 0.039(2) Uani 1 1 d . . .
H7 H 0.2219 0.7937 0.8535 0.047 Uiso 1 1 calc R B .
C8 C 0.2452(7) 0.7706(6) 0.7696(5) 0.041(2) Uani 1 1 d . B .
C9 C 0.1407(8) 0.7727(6) 0.7273(5) 0.046(3) Uani 1 1 d . . .
C10 C 0.0542(8) 0.7701(6) 0.6902(5) 0.047(3) Uani 1 1 d . B .
C11 C -0.0520(7) 0.7682(6) 0.6473(5) 0.042(2) Uani 1 1 d . . .
C12 C -0.1292(7) 0.7774(6) 0.6736(4) 0.037(2) Uani 1 1 d . B .
H12 H -0.1118 0.7827 0.7185 0.045 Uiso 1 1 calc R . .
C13 C -0.2304(6) 0.7787(5) 0.6338(4) 0.030(2) Uani 1 1 d . . .
C14 C -0.3102(6) 0.7920(5) 0.6644(4) 0.029(2) Uani 1 1 d . B .
C15 C -0.2564(7) 0.7699(5) 0.5676(4) 0.031(2) Uani 1 1 d . B .
H15 H -0.3246 0.7727 0.5405 0.037 Uiso 1 1 calc R . .
C16 C -0.1809(7) 0.7567(5) 0.5409(4) 0.034(2) Uani 1 1 d . . .
C17 C -0.0796(7) 0.7574(5) 0.5806(4) 0.038(2) Uani 1 1 d . B .
H17 H -0.0292 0.7505 0.5626 0.046 Uiso 1 1 calc R . .
C18 C -0.2059(8) 0.7487(6) 0.4688(5) 0.040(2) Uani 1 1 d . . .
C19 C 0.6035(12) 0.9151(9) 0.7831(7) 0.080(4) Uani 1 1 d . . .
H19 H 0.6152 0.9145 0.7439 0.096 Uiso 1 1 calc R . .
C20 C 0.4970(11) 0.9571(8) 0.8394(7) 0.098(5) Uani 1 1 d . . .
H20A H 0.5485 0.9314 0.8754 0.146 Uiso 1 1 calc R . .
H20B H 0.4334 0.9288 0.8296 0.146 Uiso 1 1 calc R . .
H20C H 0.4887 1.0120 0.8506 0.146 Uiso 1 1 calc R . .
C21 C 0.4633(12) 1.0004(9) 0.7308(7) 0.109(5) Uani 1 1 d . . .
H21A H 0.4920 1.0000 0.6970 0.163 Uiso 1 1 calc R . .
H21B H 0.4582 1.0550 0.7439 0.163 Uiso 1 1 calc R . .
H21C H 0.3965 0.9764 0.7148 0.163 Uiso 1 1 calc R . .
C22 C 0.6399(9) 0.9006(7) 1.1174(6) 0.059(3) Uani 1 1 d U . .
H22 H 0.6739 0.8891 1.1613 0.071 Uiso 1 1 calc R B .
C23 C 0.6461(10) 0.9537(8) 1.0164(6) 0.085(4) Uani 1 1 d U . .
H23A H 0.5926 0.9151 0.9972 0.128 Uiso 1 1 calc R B .
H23B H 0.6995 0.9461 0.9990 0.128 Uiso 1 1 calc R . .
H23C H 0.6190 1.0073 1.0067 0.128 Uiso 1 1 calc R . .
C24 C 0.7886(10) 0.9725(8) 1.1189(6) 0.087(4) Uani 1 1 d U . .
H24A H 0.8041 0.9719 1.1652 0.130 Uiso 1 1 calc R B .
H24B H 0.7930 1.0268 1.1049 0.130 Uiso 1 1 calc R . .
H24C H 0.8366 0.9391 1.1083 0.130 Uiso 1 1 calc R . .
C31 C 0.4522(10) 0.5639(7) 1.0664(6) 0.061(2) Uani 1 1 d U . .
H31 H 0.5211 0.5651 1.0924 0.073 Uiso 1 1 calc R B .
C32 C 0.3072(9) 0.4848(7) 1.0052(6) 0.072(3) Uani 1 1 d U . .
H32A H 0.2737 0.5363 1.0003 0.109 Uiso 1 1 calc R B .
H32B H 0.2732 0.4468 1.0236 0.109 Uiso 1 1 calc R . .
H32C H 0.3050 0.4659 0.9633 0.109 Uiso 1 1 calc R . .
C33 C 0.4673(10) 0.4189(7) 1.0701(6) 0.077(3) Uani 1 1 d U . .
H33A H 0.5365 0.4315 1.0967 0.116 Uiso 1 1 calc R B .
H33B H 0.4671 0.3873 1.0333 0.116 Uiso 1 1 calc R . .
H33C H 0.4357 0.3887 1.0952 0.116 Uiso 1 1 calc R . .
C34 C 0.215(2) 0.4934(14) 0.8023(11) 0.139(8) Uani 1 1 d . . .
H34 H 0.2034 0.4499 0.7738 0.167 Uiso 1 1 calc R . .
C35 C 0.1310(16) 0.5964(12) 0.8391(10) 0.158(8) Uani 1 1 d D . .
H35A H 0.1137 0.5806 0.8761 0.237 Uiso 1 1 calc R . .
H35B H 0.0804 0.6332 0.8125 0.237 Uiso 1 1 calc R . .
H35C H 0.1967 0.6223 0.8539 0.237 Uiso 1 1 calc R . .
C36 C 0.0369(16) 0.5033(12) 0.7647(9) 0.159(9) Uani 1 1 d D . .
H36A H 0.0429 0.4642 0.7339 0.238 Uiso 1 1 calc R . .
H36B H -0.0030 0.5483 0.7417 0.238 Uiso 1 1 calc R . .
H36C H 0.0039 0.4789 0.7917 0.238 Uiso 1 1 calc R . .
N1 N 0.9569(8) 0.8250(8) 0.8534(4) 0.060(3) Uani 1 1 d . . .
N2 N 0.7955(8) 0.5862(7) 0.8146(6) 0.070(3) Uani 1 1 d . . .
N3 N 0.5266(10) 0.9559(7) 0.7847(6) 0.081(3) Uani 1 1 d . . .
N4 N 0.6871(8) 0.9422(6) 1.0865(5) 0.068(3) Uani 1 1 d U B .
N7 N 0.4110(7) 0.4931(6) 1.0474(5) 0.062(2) Uani 1 1 d U B .
N8 N 0.1343(15) 0.5299(11) 0.8036(9) 0.130(6) Uani 1 1 d D . .
O1 O 0.4711(5) 0.7241(4) 0.6935(3) 0.0441(17) Uani 1 1 d . . .
O2 O 0.5886(5) 0.7086(4) 0.7913(3) 0.0429(17) Uani 1 1 d . . .
O3 O 0.4880(5) 0.7596(4) 0.9857(3) 0.0416(17) Uani 1 1 d . B .
O4 O 0.3313(5) 0.7967(4) 0.9714(3) 0.0439(17) Uani 1 1 d . B .
O5 O -0.2803(4) 0.7975(4) 0.7249(3) 0.0328(14) Uani 1 1 d . . .
O6 O -0.4015(4) 0.7970(4) 0.6263(3) 0.0310(14) Uani 1 1 d . . .
O7 O -0.2952(5) 0.7579(4) 0.4300(3) 0.0462(18) Uani 1 1 d . . .
O8 O -0.1359(5) 0.7293(4) 0.4480(3) 0.0513(19) Uani 1 1 d . . .
O9 O 0.8843(7) 0.8698(5) 0.8467(4) 0.069(2) Uani 1 1 d . . .
O10 O 0.9401(5) 0.7531(5) 0.8417(3) 0.055(2) Uani 1 1 d . . .
O11 O 1.0473(7) 0.8529(7) 0.8726(5) 0.115(4) Uani 1 1 d . . .
O12 O 0.7963(7) 0.6120(5) 0.8689(4) 0.078(3) Uani 1 1 d . . .
O13 O 0.7814(6) 0.6376(5) 0.7711(4) 0.063(2) Uani 1 1 d . . .
O14 O 0.8109(10) 0.5156(7) 0.8056(5) 0.126(4) Uani 1 1 d . . .
O15 O 0.6627(7) 0.8770(5) 0.8283(4) 0.071(2) Uani 1 1 d . . .
O16 O 0.5520(6) 0.8757(4) 1.0908(3) 0.0542(19) Uani 1 1 d U B .
O17 O 0.3447(7) 0.8868(5) 1.0921(4) 0.064(2) Uani 1 1 d D B .
O18 O 0.2715(5) 0.7239(5) 1.0831(3) 0.0503(19) Uani 1 1 d . A .
O19 O 0.4075(6) 0.6288(5) 1.0527(4) 0.0607(18) Uani 1 1 d U B .
O20 O 0.2995(10) 0.5077(9) 0.8321(7) 0.139(5) Uani 1 1 d . . .
C28A C 0.1944(14) 0.7075(12) 1.0329(9) 0.037(5) Uani 0.533(17) 1 d P A 1
H28A H 0.1828 0.7351 0.9941 0.044 Uiso 0.533(17) 1 calc PR A 1
C29A C 0.1532(18) 0.5951(13) 1.0923(11) 0.063(7) Uani 0.533(17) 1 d P A 1
H29A H 0.2115 0.6144 1.1277 0.095 Uiso 0.533(17) 1 calc PR A 1
H29B H 0.1674 0.5423 1.0797 0.095 Uiso 0.533(17) 1 calc PR A 1
H29C H 0.0952 0.5925 1.1060 0.095 Uiso 0.533(17) 1 calc PR A 1
C30A C 0.0439(17) 0.6256(14) 0.9779(11) 0.059(7) Uani 0.533(17) 1 d P A 1
H30A H 0.0470 0.6545 0.9407 0.088 Uiso 0.533(17) 1 calc PR A 1
H30B H -0.0193 0.6377 0.9839 0.088 Uiso 0.533(17) 1 calc PR A 1
H30C H 0.0477 0.5687 0.9709 0.088 Uiso 0.533(17) 1 calc PR A 1
N6A N 0.131(12) 0.650(13) 1.037(8) 0.038(15) Uani 0.533(17) 1 d P A 1
C28B C 0.2136(19) 0.6652(15) 1.0812(12) 0.049(7) Uani 0.467(17) 1 d P A 2
H28B H 0.2235 0.6348 1.1186 0.059 Uiso 0.467(17) 1 calc PR A 2
C29B C 0.108(2) 0.7007(18) 0.9713(12) 0.073(9) Uani 0.467(17) 1 d P A 2
H29D H 0.1213 0.7551 0.9871 0.110 Uiso 0.467(17) 1 calc PR A 2
H29E H 0.0371 0.6943 0.9462 0.110 Uiso 0.467(17) 1 calc PR A 2
H29F H 0.1479 0.6892 0.9442 0.110 Uiso 0.467(17) 1 calc PR A 2
C30B C 0.067(2) 0.5795(18) 1.0266(15) 0.080(10) Uani 0.467(17) 1 d P A 2
H30D H 0.0917 0.5537 1.0685 0.120 Uiso 0.467(17) 1 calc PR A 2
H30E H 0.0639 0.5408 0.9933 0.120 Uiso 0.467(17) 1 calc PR A 2
H30F H -0.0001 0.6009 1.0188 0.120 Uiso 0.467(17) 1 calc PR A 2
N6B N 0.137(15) 0.646(15) 1.025(9) 0.05(3) Uani 0.467(17) 1 d P A 2
C25A C 0.2542(14) 0.8941(13) 1.0597(11) 0.070(8) Uani 0.58(2) 1 d PD B 3
H25A H 0.2300 0.8773 1.0164 0.084 Uiso 0.58(2) 1 calc PR B 3
C26A C 0.209(2) 0.9334(15) 1.1554(11) 0.079(8) Uani 0.58(2) 1 d PD B 3
H26A H 0.2756 0.9113 1.1777 0.119 Uiso 0.58(2) 1 calc PR B 3
H26B H 0.1592 0.9037 1.1672 0.119 Uiso 0.58(2) 1 calc PR B 3
H26C H 0.2077 0.9890 1.1674 0.119 Uiso 0.58(2) 1 calc PR B 3
C27A C 0.0832(18) 0.9366(15) 1.0434(12) 0.081(8) Uani 0.58(2) 1 d PD B 3
H27A H 0.0831 0.9604 1.0035 0.121 Uiso 0.58(2) 1 calc PR B 3
H27B H 0.0464 0.9708 1.0628 0.121 Uiso 0.58(2) 1 calc PR B 3
H27C H 0.0509 0.8846 1.0345 0.121 Uiso 0.58(2) 1 calc PR B 3
N5A N 0.186(3) 0.928(9) 1.0871(11) 0.07(2) Uani 0.58(2) 1 d PD B 3
C25B C 0.293(2) 0.9004(17) 1.1250(13) 0.067(10) Uani 0.42(2) 1 d PD B 4
H25B H 0.3216 0.9034 1.1702 0.080 Uiso 0.42(2) 1 calc PR B 4
C26B C 0.151(3) 0.926(2) 1.0237(15) 0.076(11) Uani 0.42(2) 1 d PD B 4
H26D H 0.1714 0.8818 1.0025 0.114 Uiso 0.42(2) 1 calc PR B 4
H26E H 0.1799 0.9752 1.0151 0.114 Uiso 0.42(2) 1 calc PR B 4
H26F H 0.0779 0.9299 1.0074 0.114 Uiso 0.42(2) 1 calc PR B 4
C27B C 0.128(3) 0.934(2) 1.1305(18) 0.074(11) Uani 0.42(2) 1 d PD B 4
H27D H 0.1518 0.9042 1.1708 0.111 Uiso 0.42(2) 1 calc PR B 4
H27E H 0.0573 0.9207 1.1074 0.111 Uiso 0.42(2) 1 calc PR B 4
H27F H 0.1346 0.9904 1.1393 0.111 Uiso 0.42(2) 1 calc PR B 4
N5B N 0.187(4) 0.912(11) 1.0919(14) 0.07(3) Uani 0.42(2) 1 d PD B 4

loop_
_atom_site_aniso_label
_atom_site_aniso_U_11
_atom_site_aniso_U_22
_atom_site_aniso_U_33
_atom_site_aniso_U_23
_atom_site_aniso_U_13
_atom_site_aniso_U_12
Eu1 0.0173(2) 0.0658(4) 0.0128(2) 0.00168(19) 0.00610(17) 0.0051(2)
Eu2 0.0191(2) 0.0541(3) 0.0133(2) -0.00225(19) 0.00643(17) -0.0007(2)
C1 0.031(5) 0.054(7) 0.028(5) 0.001(4) 0.013(4) -0.002(5)
C2 0.032(5) 0.045(7) 0.030(5) 0.000(4) 0.015(4) -0.001(4)
C3 0.035(5) 0.048(7) 0.034(5) -0.002(4) 0.014(4) 0.000(5)
C4 0.033(5) 0.041(6) 0.029(5) 0.001(4) 0.014(4) 0.000(4)
C5 0.032(5) 0.045(6) 0.031(5) -0.001(4) 0.015(4) 0.002(4)
C6 0.031(5) 0.053(7) 0.030(5) 0.001(4) 0.014(4) 0.004(5)
C7 0.035(6) 0.050(7) 0.036(6) 0.000(4) 0.015(4) 0.003(5)
C8 0.036(6) 0.053(7) 0.037(6) -0.001(5) 0.015(4) 0.002(5)
C9 0.038(6) 0.059(7) 0.042(6) -0.002(5) 0.016(5) 0.002(5)
C10 0.038(6) 0.060(7) 0.044(6) -0.003(5) 0.015(5) 0.002(5)
C11 0.036(6) 0.052(7) 0.039(6) -0.002(5) 0.015(5) 0.003(5)
C12 0.035(5) 0.046(6) 0.032(5) -0.001(4) 0.013(4) 0.004(5)
C13 0.028(5) 0.037(6) 0.027(5) 0.001(4) 0.013(4) 0.001(4)
C14 0.026(5) 0.038(6) 0.023(5) 0.000(4) 0.009(4) 0.000(4)
C15 0.030(5) 0.037(6) 0.028(5) 0.002(4) 0.013(4) 0.001(4)
C16 0.032(5) 0.043(6) 0.031(5) 0.000(4) 0.015(4) 0.002(4)
C17 0.033(5) 0.048(7) 0.037(6) -0.001(4) 0.016(4) 0.002(5)
C18 0.033(5) 0.059(7) 0.033(5) 0.000(4) 0.016(4) 0.005(5)
C19 0.081(11) 0.082(11) 0.079(11) 0.001(8) 0.029(9) 0.005(9)
C20 0.098(13) 0.101(13) 0.099(13) -0.006(9) 0.042(10) 0.003(9)
C21 0.107(13) 0.107(14) 0.108(14) 0.007(10) 0.032(11) 0.011(10)
C22 0.057(6) 0.061(8) 0.061(7) -0.001(5) 0.024(5) -0.001(5)
C23 0.087(10) 0.089(11) 0.081(6) 0.009(7) 0.031(6) -0.004(8)
C24 0.078(8) 0.090(11) 0.091(9) 0.002(8) 0.029(6) -0.012(7)
C31 0.056(4) 0.062(4) 0.065(4) -0.004(4) 0.023(4) 0.002(3)
C32 0.068(5) 0.071(7) 0.075(7) -0.004(5) 0.022(5) -0.002(5)
C33 0.077(7) 0.072(5) 0.081(7) -0.002(6) 0.025(6) 0.006(5)
C34 0.14(2) 0.14(2) 0.14(2) 0.000(14) 0.050(18) 0.000(18)
C35 0.16(2) 0.16(2) 0.16(2) -0.004(16) 0.058(17) 0.003(17)
C36 0.16(2) 0.16(2) 0.16(2) 0.001(16) 0.058(18) -0.002(18)
N1 0.047(7) 0.101(10) 0.032(5) 0.010(6) 0.014(5) -0.014(7)
N2 0.056(7) 0.073(9) 0.080(9) -0.014(7) 0.023(6) 0.007(6)
N3 0.084(9) 0.078(9) 0.083(9) -0.005(6) 0.032(7) 0.014(7)
N4 0.062(6) 0.073(7) 0.073(6) 0.004(5) 0.028(5) -0.011(5)
N7 0.060(4) 0.060(4) 0.070(5) -0.007(4) 0.027(4) 0.001(4)
N8 0.126(16) 0.155(18) 0.129(16) 0.008(12) 0.070(13) 0.021(14)
O1 0.030(4) 0.079(5) 0.026(4) 0.001(3) 0.013(3) -0.001(3)
O2 0.027(4) 0.076(5) 0.027(4) 0.000(3) 0.012(3) 0.002(3)
O3 0.030(4) 0.072(5) 0.024(3) -0.001(3) 0.011(3) 0.006(3)
O4 0.031(4) 0.081(5) 0.022(3) 0.003(3) 0.013(3) 0.011(3)
O5 0.026(3) 0.056(4) 0.019(3) -0.001(3) 0.011(3) 0.004(3)
O6 0.022(3) 0.049(4) 0.023(3) -0.005(3) 0.009(3) 0.001(3)
O7 0.027(4) 0.083(6) 0.030(4) -0.004(3) 0.012(3) 0.006(3)
O8 0.036(4) 0.089(6) 0.035(4) -0.006(3) 0.019(3) 0.012(4)
O9 0.057(6) 0.073(6) 0.067(6) 0.010(4) 0.009(5) -0.011(5)
O10 0.038(4) 0.088(7) 0.045(5) -0.012(4) 0.020(4) -0.004(4)
O11 0.054(6) 0.184(11) 0.109(8) -0.011(7) 0.032(6) -0.049(7)
O12 0.095(7) 0.084(7) 0.061(6) 0.023(5) 0.035(5) 0.014(5)
O13 0.064(6) 0.081(6) 0.044(5) -0.005(4) 0.019(4) 0.014(5)
O14 0.159(12) 0.075(8) 0.139(10) -0.023(7) 0.047(8) 0.008(8)
O15 0.075(6) 0.081(7) 0.064(6) -0.002(5) 0.033(5) 0.021(5)
O16 0.054(4) 0.057(5) 0.057(5) -0.005(4) 0.026(4) -0.006(4)
O17 0.066(6) 0.065(6) 0.066(6) -0.003(4) 0.029(5) 0.007(5)
O18 0.035(4) 0.076(6) 0.046(4) -0.017(4) 0.021(4) -0.010(4)
O19 0.049(4) 0.058(4) 0.070(4) -0.007(4) 0.016(3) 0.003(3)
O20 0.073(9) 0.172(13) 0.152(13) -0.035(9) 0.013(8) -0.025(9)
C28A 0.036(11) 0.037(13) 0.037(12) -0.001(9) 0.013(9) 0.001(9)
C29A 0.063(17) 0.064(17) 0.064(17) 0.002(12) 0.023(13) 0.001(12)
C30A 0.057(16) 0.059(17) 0.058(16) 0.001(12) 0.019(13) -0.001(12)
N6A 0.03(2) 0.04(4) 0.04(3) 0.00(2) 0.01(2) -0.01(2)
C28B 0.049(17) 0.050(17) 0.049(16) 0.001(12) 0.018(13) -0.002(13)
C29B 0.07(2) 0.07(2) 0.07(2) 0.001(16) 0.026(17) -0.001(17)
C30B 0.08(2) 0.08(2) 0.08(3) 0.000(17) 0.028(19) -0.003(18)
N6B 0.05(3) 0.04(2) 0.06(7) -0.01(5) 0.02(3) 0.00(2)
C25A 0.070(19) 0.070(17) 0.072(18) -0.001(12) 0.027(15) 0.002(13)
C26A 0.08(2) 0.080(19) 0.08(2) -0.003(14) 0.029(15) 0.002(15)
C27A 0.08(2) 0.082(19) 0.08(2) -0.002(14) 0.028(16) 0.003(14)
N5A 0.07(3) 0.07(5) 0.08(3) -0.001(18) 0.03(2) 0.003(16)
C25B 0.07(2) 0.07(2) 0.07(2) -0.001(16) 0.028(19) 0.002(17)
C26B 0.08(3) 0.08(3) 0.08(3) 0.001(18) 0.03(2) 0.00(2)
C27B 0.07(3) 0.08(3) 0.08(3) -0.002(18) 0.03(2) 0.00(2)
N5B 0.07(4) 0.07(6) 0.07(4) 0.00(3) 0.03(3) 0.00(2)

loop_
_atom_type_symbol
_atom_type_description
_atom_type_scat_dispersion_real
_atom_type_scat_dispersion_imag
_atom_type_scat_source
C C 0.0033 0.0016 'International Tables Vol C Tables 4.2.6.8 and 6.1.1.4'
N N 0.0061 0.0033 'International Tables Vol C Tables 4.2.6.8 and 6.1.1.4'
O O 0.0106 0.0060 'International Tables Vol C Tables 4.2.6.8 and 6.1.1.4'
Eu Eu -0.1578 3.6682 'International Tables Vol C Tables 4.2.6.8 and 6.1.1.4'
H H 0.0000 0.0000 'International Tables Vol C Tables 4.2.6.8 and 6.1.1.4'

loop_
_geom_angle_atom_site_label_1
_geom_angle_atom_site_label_2
_geom_angle_atom_site_label_3
_geom_angle
_geom_angle_site_symmetry_1
_geom_angle_site_symmetry_3
O2 Eu1 O5 82.6(2) . 1_655
O2 Eu1 O15 79.2(3) . .
O5 Eu1 O15 78.3(2) 1_655 .
O2 Eu1 O8 127.4(2) . 4_676
O5 Eu1 O8 148.4(2) 1_655 4_676
O15 Eu1 O8 96.0(3) . 4_676
O2 Eu1 O7 75.6(2) . 4_676
O5 Eu1 O7 150.7(2) 1_655 4_676
O15 Eu1 O7 78.7(3) . 4_676
O8 Eu1 O7 52.4(2) 4_676 4_676
O2 Eu1 O13 79.9(2) . .
O5 Eu1 O13 72.1(2) 1_655 .
O15 Eu1 O13 145.6(3) . .
O8 Eu1 O13 118.4(2) 4_676 .
O7 Eu1 O13 121.6(3) 4_676 .
O2 Eu1 O10 151.0(2) . .
O5 Eu1 O10 86.0(2) 1_655 .
O15 Eu1 O10 124.3(3) . .
O8 Eu1 O10 71.5(2) 4_676 .
O7 Eu1 O10 122.2(2) 4_676 .
O13 Eu1 O10 71.2(3) . .
O2 Eu1 O9 150.7(3) . .
O5 Eu1 O9 78.4(2) 1_655 .
O15 Eu1 O9 75.2(3) . .
O8 Eu1 O9 70.1(2) 4_676 .
O7 Eu1 O9 112.7(2) 4_676 .
O13 Eu1 O9 114.4(3) . .
O10 Eu1 O9 49.2(3) . .
O2 Eu1 O12 82.8(3) . .
O5 Eu1 O12 121.7(2) 1_655 .
O15 Eu1 O12 151.0(3) . .
O8 Eu1 O12 77.2(3) 4_676 .
O7 Eu1 O12 74.9(3) 4_676 .
O13 Eu1 O12 49.8(3) . .
O10 Eu1 O12 80.7(3) . .
O9 Eu1 O12 126.3(3) . .
O2 Eu1 C18 101.1(2) . 4_676
O5 Eu1 C18 165.6(2) 1_655 4_676
O15 Eu1 C18 88.6(3) . 4_676
O8 Eu1 C18 26.4(2) 4_676 4_676
O7 Eu1 C18 26.1(2) 4_676 4_676
O13 Eu1 C18 122.2(3) . 4_676
O10 Eu1 C18 96.6(3) . 4_676
O9 Eu1 C18 92.5(3) . 4_676
O12 Eu1 C18 72.8(3) . 4_676
O1 Eu2 O6 78.7(2) 4_576 4_676
O1 Eu2 O16 90.1(2) 4_576 .
O6 Eu2 O16 78.6(2) 4_676 .
O1 Eu2 O19 107.8(3) 4_576 .
O6 Eu2 O19 74.7(2) 4_676 .
O16 Eu2 O19 143.9(2) . .
O1 Eu2 O17 76.8(3) 4_576 .
O6 Eu2 O17 143.5(3) 4_676 .
O16 Eu2 O17 74.9(3) . .
O19 Eu2 O17 138.8(3) . .
O1 Eu2 O4 149.8(2) 4_576 .
O6 Eu2 O4 131.46(19) 4_676 .
O16 Eu2 O4 94.4(2) . .
O19 Eu2 O4 85.6(2) . .
O17 Eu2 O4 75.7(3) . .
O1 Eu2 O18 81.3(2) 4_576 .
O6 Eu2 O18 130.0(2) 4_676 .
O16 Eu2 O18 146.7(2) . .
O19 Eu2 O18 68.7(2) . .
O17 Eu2 O18 71.8(3) . .
O4 Eu2 O18 78.7(2) . .
O1 Eu2 O3 154.7(2) 4_576 .
O6 Eu2 O3 79.30(19) 4_676 .
O16 Eu2 O3 73.5(2) . .
O19 Eu2 O3 77.9(2) . .
O17 Eu2 O3 115.7(3) . .
O4 Eu2 O3 53.1(2) . .
O18 Eu2 O3 122.8(2) . .
O1 Eu2 C25A 88.3(4) 4_576 .
O6 Eu2 C25A 162.2(4) 4_676 .
O16 Eu2 C25A 89.4(4) . .
O19 Eu2 C25A 121.3(4) . .
O17 Eu2 C25A 18.8(4) . .
O4 Eu2 C25A 61.9(4) . .
O18 Eu2 C25A 58.4(4) . .
O3 Eu2 C25A 110.1(4) . .
O1 C1 O2 124.6(9) . .
O1 C1 C2 117.1(8) . .
O2 C1 C2 118.0(8) . .
C3 C2 C4 118.6(9) . .
C3 C2 C1 119.3(8) . .
C4 C2 C1 122.2(8) . .
C2 C3 C8 121.7(9) . .
C2 C3 H3 119.1 . .
C8 C3 H3 119.1 . .
C5 C4 C2 120.8(9) . .
C5 C4 H4 119.6 . .
C2 C4 H4 119.6 . .
C4 C5 C7 120.0(8) . .
C4 C5 C6 121.4(8) . .
C7 C5 C6 118.5(8) . .
O4 C6 O3 121.6(8) . .
O4 C6 C5 120.2(8) . .
O3 C6 C5 118.2(8) . .
C8 C7 C5 119.8(9) . .
C8 C7 H7 120.1 . .
C5 C7 H7 120.1 . .
C7 C8 C3 119.0(9) . .
C7 C8 C9 120.9(9) . .
C3 C8 C9 120.0(9) . .
C10 C9 C8 176.0(12) . .
C9 C10 C11 177.7(12) . .
C17 C11 C12 118.8(9) . .
C17 C11 C10 121.7(9) . .
C12 C11 C10 119.5(9) . .
C13 C12 C11 120.6(8) . .
C13 C12 H12 119.7 . .
C11 C12 H12 119.7 . .
C15 C13 C12 119.8(8) . .
C15 C13 C14 121.7(8) . .
C12 C13 C14 118.5(7) . .
O5 C14 O6 125.5(8) . .
O5 C14 C13 117.6(7) . .
O6 C14 C13 116.9(7) . .
C13 C15 C16 120.3(8) . .
C13 C15 H15 119.8 . .
C16 C15 H15 119.8 . .
C17 C16 C15 119.8(8) . .
C17 C16 C18 118.1(8) . .
C15 C16 C18 121.9(8) . .
C16 C17 C11 120.6(9) . .
C16 C17 H17 119.7 . .
C11 C17 H17 119.7 . .
O7 C18 O8 120.2(9) . .
O7 C18 C16 120.8(8) . .
O8 C18 C16 118.9(9) . .
O7 C18 Eu1 61.1(5) . 4_475
O8 C18 Eu1 59.5(5) . 4_475
C16 C18 Eu1 176.2(7) . 4_475
O15 C19 N3 126.0(15) . .
O15 C19 H19 117.0 . .
N3 C19 H19 117.0 . .
N3 C20 H20A 109.5 . .
N3 C20 H20B 109.5 . .
H20A C20 H20B 109.5 . .
N3 C20 H20C 109.5 . .
H20A C20 H20C 109.5 . .
H20B C20 H20C 109.5 . .
N3 C21 H21A 109.5 . .
N3 C21 H21B 109.5 . .
H21A C21 H21B 109.5 . .
N3 C21 H21C 109.5 . .
H21A C21 H21C 109.5 . .
H21B C21 H21C 109.5 . .
O16 C22 N4 122.4(12) . .
O16 C22 H22 118.8 . .
N4 C22 H22 118.8 . .
N4 C23 H23A 109.5 . .
N4 C23 H23B 109.5 . .
H23A C23 H23B 109.5 . .
N4 C23 H23C 109.5 . .
H23A C23 H23C 109.5 . .
H23B C23 H23C 109.5 . .
N4 C24 H24A 109.5 . .
N4 C24 H24B 109.5 . .
H24A C24 H24B 109.5 . .
N4 C24 H24C 109.5 . .
H24A C24 H24C 109.5 . .
H24B C24 H24C 109.5 . .
O19 C31 N7 125.4(12) . .
O19 C31 H31 117.3 . .
N7 C31 H31 117.3 . .
N7 C32 H32A 109.5 . .
N7 C32 H32B 109.5 . .
H32A C32 H32B 109.5 . .
N7 C32 H32C 109.5 . .
H32A C32 H32C 109.5 . .
H32B C32 H32C 109.5 . .
N7 C33 H33A 109.5 . .
N7 C33 H33B 109.5 . .
H33A C33 H33B 109.5 . .
N7 C33 H33C 109.5 . .
H33A C33 H33C 109.5 . .
H33B C33 H33C 109.5 . .
O20 C34 N8 128(2) . .
O20 C34 H34 115.9 . .
N8 C34 H34 115.9 . .
N8 C35 H35A 109.5 . .
N8 C35 H35B 109.5 . .
H35A C35 H35B 109.5 . .
N8 C35 H35C 109.5 . .
H35A C35 H35C 109.5 . .
H35B C35 H35C 109.5 . .
N8 C36 H36A 109.5 . .
N8 C36 H36B 109.5 . .
H36A C36 H36B 109.5 . .
N8 C36 H36C 109.5 . .
H36A C36 H36C 109.5 . .
H36B C36 H36C 109.5 . .
O9 N1 O10 118.4(10) . .
O9 N1 O11 120.4(13) . .
O10 N1 O11 121.2(12) . .
O14 N2 O13 121.5(13) . .
O14 N2 O12 122.5(13) . .
O13 N2 O12 116.0(11) . .
C19 N3 C20 122.4(14) . .
C19 N3 C21 122.6(14) . .
C20 N3 C21 115.0(13) . .
C22 N4 C24 121.5(11) . .
C22 N4 C23 122.7(11) . .
C24 N4 C23 115.5(10) . .
C31 N7 C32 121.7(11) . .
C31 N7 C33 121.7(11) . .
C32 N7 C33 116.6(10) . .
C34 N8 C35 127(2) . .
C34 N8 C36 121(2) . .
C35 N8 C36 112.5(18) . .
C1 O1 Eu2 170.4(6) . 4_575
C1 O2 Eu1 142.4(6) . .
C6 O3 Eu2 91.4(5) . .
C6 O4 Eu2 93.1(5) . .
C14 O5 Eu1 158.5(6) . 1_455
C14 O6 Eu2 146.7(6) . 4_475
C18 O7 Eu1 92.8(5) . 4_475
C18 O8 Eu1 94.1(6) . 4_475
N1 O9 Eu1 95.3(7) . .
N1 O10 Eu1 95.9(6) . .
N2 O12 Eu1 96.1(7) . .
N2 O13 Eu1 98.0(7) . .
C19 O15 Eu1 132.9(9) . .
C22 O16 Eu2 144.9(8) . .
C25B O17 C25A 67.2(18) . .
C25B O17 Eu2 131.1(15) . .
C25A O17 Eu2 121.2(12) . .
C28B O18 C28A 57.6(14) . .
C28B O18 Eu2 146.1(12) . .
C28A O18 Eu2 125.6(10) . .
C31 O19 Eu2 138.1(8) . .
O18 C28A N6A 119(8) . .
O18 C28A H28A 120.6 . .
N6A C28A H28A 120.6 . .
C28A N6A C29A 123(10) . .
C28A N6A C30A 120(10) . .
C29A N6A C30A 115(10) . .
O18 C28B N6B 120(10) . .
O18 C28B H28B 119.8 . .
N6B C28B H28B 119.8 . .
N6B C29B H29D 109.5 . .
N6B C29B H29E 109.5 . .
H29D C29B H29E 109.5 . .
N6B C29B H29F 109.5 . .
H29D C29B H29F 109.5 . .
H29E C29B H29F 109.5 . .
N6B C30B H30D 109.5 . .
N6B C30B H30E 109.5 . .
H30D C30B H30E 109.5 . .
N6B C30B H30F 109.5 . .
H30D C30B H30F 109.5 . .
H30E C30B H30F 109.5 . .
C28B N6B C29B 120(10) . .
C28B N6B C30B 118(10) . .
C29B N6B C30B 120(10) . .
O17 C25A N5A 121(2) . .
O17 C25A Eu2 40.1(9) . .
N5A C25A Eu2 144(4) . .
O17 C25A H25A 119.6 . .
N5A C25A H25A 119.6 . .
Eu2 C25A H25A 87.2 . .
C25A N5A C26A 122(3) . .
C25A N5A C27A 115(3) . .
C26A N5A C27A 120(2) . .
O17 C25B N5B 117(2) . .
O17 C25B H25B 121.3 . .
N5B C25B H25B 121.3 . .
C25B N5B C26B 118(4) . .
C25B N5B C27B 117(3) . .
C26B N5B C27B 122(4) . .

loop_
_geom_bond_atom_site_label_1
_geom_bond_atom_site_label_2
_geom_bond_distance
_geom_bond_site_symmetry_2
Eu1 O2 2.336(6) .
Eu1 O5 2.345(5) 1_655
Eu1 O15 2.351(8) .
Eu1 O8 2.442(6) 4_676
Eu1 O7 2.477(6) 4_676
Eu1 O13 2.507(8) .
Eu1 O10 2.519(7) .
Eu1 O9 2.530(8) .
Eu1 O12 2.534(8) .
Eu1 C18 2.827(9) 4_676
Eu2 O1 2.303(6) 4_576
Eu2 O6 2.338(6) 4_676
Eu2 O16 2.360(7) .
Eu2 O19 2.381(7) .
Eu2 O17 2.434(8) .
Eu2 O4 2.436(6) .
Eu2 O18 2.455(7) .
Eu2 O3 2.465(6) .
Eu2 C25A 3.237(19) .
C1 O1 1.242(10) .
C1 O2 1.251(10) .
C1 C2 1.499(12) .
C2 C3 1.364(12) .
C2 C4 1.394(11) .
C3 C8 1.402(13) .
C3 H3 0.9300 .
C4 C5 1.377(12) .
C4 H4 0.9300 .
C5 C7 1.393(12) .
C5 C6 1.494(12) .
C6 O4 1.248(10) .
C6 O3 1.261(10) .
C7 C8 1.381(12) .
C7 H7 0.9300 .
C8 C9 1.428(13) .
C9 C10 1.195(14) .
C10 C11 1.450(13) .
C11 C17 1.386(12) .
C11 C12 1.402(13) .
C12 C13 1.377(11) .
C12 H12 0.9300 .
C13 C15 1.373(11) .
C13 C14 1.508(11) .
C14 O5 1.246(9) .
C14 O6 1.258(9) .
C15 C16 1.394(12) .
C15 H15 0.9300 .
C16 C17 1.376(12) .
C16 C18 1.501(13) .
C17 H17 0.9300 .
C18 O7 1.247(11) .
C18 O8 1.259(11) .
C18 Eu1 2.827(9) 4_475
C19 O15 1.219(14) .
C19 N3 1.281(16) .
C19 H19 0.9300 .
C20 N3 1.401(16) .
C20 H20A 0.9600 .
C20 H20B 0.9600 .
C20 H20C 0.9600 .
C21 N3 1.408(16) .
C21 H21A 0.9600 .
C21 H21B 0.9600 .
C21 H21C 0.9600 .
C22 O16 1.231(12) .
C22 N4 1.300(14) .
C22 H22 0.9300 .
C23 N4 1.449(14) .
C23 H23A 0.9600 .
C23 H23B 0.9600 .
C23 H23C 0.9600 .
C24 N4 1.435(14) .
C24 H24A 0.9600 .
C24 H24B 0.9600 .
C24 H24C 0.9600 .
C31 O19 1.227(12) .
C31 N7 1.309(14) .
C31 H31 0.9300 .
C32 N7 1.425(13) .
C32 H32A 0.9600 .
C32 H32B 0.9600 .
C32 H32C 0.9600 .
C33 N7 1.450(14) .
C33 H33A 0.9600 .
C33 H33B 0.9600 .
C33 H33C 0.9600 .
C34 O20 1.16(2) .
C34 N8 1.29(2) .
C34 H34 0.9300 .
C35 N8 1.359(9) .
C35 H35A 0.9600 .
C35 H35B 0.9600 .
C35 H35C 0.9600 .
C36 N8 1.399(9) .
C36 H36A 0.9600 .
C36 H36B 0.9600 .
C36 H36C 0.9600 .
N1 O9 1.223(12) .
N1 O10 1.224(11) .
N1 O11 1.270(12) .
N2 O14 1.218(13) .
N2 O13 1.244(12) .
N2 O12 1.261(12) .
O1 Eu2 2.303(6) 4_575
O5 Eu1 2.345(5) 1_455
O6 Eu2 2.338(6) 4_475
O7 Eu1 2.477(6) 4_475
O8 Eu1 2.442(6) 4_475
O17 C25B 1.214(18) .
O17 C25A 1.218(17) .
O18 C28B 1.26(3) .
O18 C28A 1.268(19) .
C28A N6A 1.32(18) .
C28A H28A 0.9300 .
C29A N6A 1.5(2) .
C29A H29A 0.9600 .
C29A H29B 0.9600 .
C29A H29C 0.9600 .
C30A N6A 1.49(16) .
C30A H30A 0.9600 .
C30A H30B 0.9600 .
C30A H30C 0.9600 .
C28B N6B 1.35(19) .
C28B H28B 0.9300 .
C29B N6B 1.4(3) .
C29B H29D 0.9600 .
C29B H29E 0.9600 .
C29B H29F 0.9600 .
C30B N6B 1.5(2) .
C30B H30D 0.9600 .
C30B H30E 0.9600 .
C30B H30F 0.9600 .
C25A N5A 1.42(2) .
C25A H25A 0.9300 .
C26A N5A 1.418(18) .
C26A H26A 0.9600 .
C26A H26B 0.9600 .
C26A H26C 0.9600 .
C27A N5A 1.421(18) .
C27A H27A 0.9600 .
C27A H27B 0.9600 .
C27A H27C 0.9600 .
C25B N5B 1.416(19) .
C25B H25B 0.9300 .
C26B N5B 1.42(2) .
C26B H26D 0.9600 .
C26B H26E 0.9600 .
C26B H26F 0.9600 .
C27B N5B 1.419(19) .
C27B H27D 0.9600 .
C27B H27E 0.9600 .
C27B H27F 0.9600 .

loop_
_geom_torsion_atom_site_label_1
_geom_torsion_atom_site_label_2
_geom_torsion_atom_site_label_3
_geom_torsion_atom_site_label_4
_geom_torsion
_geom_torsion_site_symmetry_1
_geom_torsion_site_symmetry_4
O1 C1 C2 C3 4.3(13) . .
O2 C1 C2 C3 -170.6(9) . .
O1 C1 C2 C4 -177.6(8) . .
O2 C1 C2 C4 7.4(14) . .
C4 C2 C3 C8 0.0(14) . .
C1 C2 C3 C8 178.1(9) . .
C3 C2 C4 C5 -1.8(13) . .
C1 C2 C4 C5 -179.9(9) . .
C2 C4 C5 C7 1.2(14) . .
C2 C4 C5 C6 176.6(8) . .
C4 C5 C6 O4 175.2(9) . .
C7 C5 C6 O4 -9.3(14) . .
C4 C5 C6 O3 -1.7(14) . .
C7 C5 C6 O3 173.7(9) . .
C4 C5 C7 C8 1.1(14) . .
C6 C5 C7 C8 -174.4(9) . .
C5 C7 C8 C3 -2.8(14) . .
C5 C7 C8 C9 174.4(9) . .
C2 C3 C8 C7 2.3(15) . .
C2 C3 C8 C9 -175.0(9) . .
C7 C8 C9 C10 -129(17) . .
C3 C8 C9 C10 48(18) . .
C8 C9 C10 C11 140(24) . .
C9 C10 C11 C17 168(31) . .
C9 C10 C11 C12 -12(31) . .
C17 C11 C12 C13 -2.4(14) . .
C10 C11 C12 C13 177.7(9) . .
C11 C12 C13 C15 0.8(14) . .
C11 C12 C13 C14 -177.7(9) . .
C15 C13 C14 O5 178.3(8) . .
C12 C13 C14 O5 -3.2(13) . .
C15 C13 C14 O6 -2.0(13) . .
C12 C13 C14 O6 176.5(8) . .
C12 C13 C15 C16 2.3(13) . .
C14 C13 C15 C16 -179.2(8) . .
C13 C15 C16 C17 -3.9(14) . .
C13 C15 C16 C18 -178.5(8) . .
C15 C16 C17 C11 2.2(14) . .
C18 C16 C17 C11 177.1(8) . .
C12 C11 C17 C16 0.8(14) . .
C10 C11 C17 C16 -179.2(9) . .
C17 C16 C18 O7 -170.9(9) . .
C15 C16 C18 O7 3.8(14) . .
C17 C16 C18 O8 11.9(13) . .
C15 C16 C18 O8 -173.3(9) . .
C17 C16 C18 Eu1 -53(10) . 4_475
C15 C16 C18 Eu1 122(10) . 4_475
O15 C19 N3 C20 -4(2) . .
O15 C19 N3 C21 178.1(14) . .
O16 C22 N4 C24 178.3(11) . .
O16 C22 N4 C23 -8.6(19) . .
O19 C31 N7 C32 2.7(18) . .
O19 C31 N7 C33 -175.0(11) . .
O20 C34 N8 C35 3(4) . .
O20 C34 N8 C36 -179(2) . .
O2 C1 O1 Eu2 -55(5) . 4_575
C2 C1 O1 Eu2 131(4) . 4_575
O1 C1 O2 Eu1 77.4(14) . .
C2 C1 O2 Eu1 -108.0(10) . .
O5 Eu1 O2 C1 -43.6(10) 1_655 .
O15 Eu1 O2 C1 35.9(10) . .
O8 Eu1 O2 C1 125.2(9) 4_676 .
O7 Eu1 O2 C1 116.9(10) 4_676 .
O13 Eu1 O2 C1 -116.6(10) . .
O10 Eu1 O2 C1 -111.2(10) . .
O9 Eu1 O2 C1 6.2(12) . .
O12 Eu1 O2 C1 -166.9(10) . .
C18 Eu1 O2 C1 122.3(10) 4_676 .
O4 C6 O3 Eu2 9.2(10) . .
C5 C6 O3 Eu2 -173.9(8) . .
O1 Eu2 O3 C6 -165.2(6) 4_576 .
O6 Eu2 O3 C6 165.1(6) 4_676 .
O16 Eu2 O3 C6 -113.8(6) . .
O19 Eu2 O3 C6 88.6(6) . .
O17 Eu2 O3 C6 -50.1(6) . .
O4 Eu2 O3 C6 -5.0(6) . .
O18 Eu2 O3 C6 34.1(6) . .
C25A Eu2 O3 C6 -30.6(7) . .
O3 C6 O4 Eu2 -9.3(10) . .
C5 C6 O4 Eu2 173.9(8) . .
O1 Eu2 O4 C6 168.4(6) 4_576 .
O6 Eu2 O4 C6 -8.0(7) 4_676 .
O16 Eu2 O4 C6 70.6(6) . .
O19 Eu2 O4 C6 -73.1(6) . .
O17 Eu2 O4 C6 143.8(6) . .
O18 Eu2 O4 C6 -142.3(6) . .
O3 Eu2 O4 C6 5.0(6) . .
C25A Eu2 O4 C6 157.6(8) . .
O6 C14 O5 Eu1 81.4(18) . 1_455
C13 C14 O5 Eu1 -99.0(15) . 1_455
O5 C14 O6 Eu2 -75.7(14) . 4_475
C13 C14 O6 Eu2 104.6(10) . 4_475
O8 C18 O7 Eu1 -6.8(10) . 4_475
C16 C18 O7 Eu1 176.1(8) . 4_475
O7 C18 O8 Eu1 6.9(10) . 4_475
C16 C18 O8 Eu1 -176.0(7) . 4_475
O10 N1 O9 Eu1 10.9(10) . .
O11 N1 O9 Eu1 -168.5(9) . .
O2 Eu1 O9 N1 -151.4(6) . .
O5 Eu1 O9 N1 -100.8(6) 1_655 .
O15 Eu1 O9 N1 178.4(7) . .
O8 Eu1 O9 N1 76.2(6) 4_676 .
O7 Eu1 O9 N1 107.6(6) 4_676 .
O13 Eu1 O9 N1 -36.8(7) . .
O10 Eu1 O9 N1 -6.1(6) . .
O12 Eu1 O9 N1 20.1(8) . .
C18 Eu1 O9 N1 90.4(6) 4_676 .
O9 N1 O10 Eu1 -10.9(10) . .
O11 N1 O10 Eu1 168.4(9) . .
O2 Eu1 O10 N1 151.0(6) . .
O5 Eu1 O10 N1 84.3(6) 1_655 .
O15 Eu1 O10 N1 11.4(7) . .
O8 Eu1 O10 N1 -73.2(6) 4_676 .
O7 Eu1 O10 N1 -87.2(6) 4_676 .
O13 Eu1 O10 N1 156.7(6) . .
O9 Eu1 O10 N1 6.1(6) . .
O12 Eu1 O10 N1 -152.7(6) . .
C18 Eu1 O10 N1 -81.5(6) 4_676 .
O14 N2 O12 Eu1 -179.5(11) . .
O13 N2 O12 Eu1 2.9(11) . .
O2 Eu1 O12 N2 81.2(7) . .
O5 Eu1 O12 N2 4.6(8) 1_655 .
O15 Eu1 O12 N2 133.1(7) . .
O8 Eu1 O12 N2 -147.8(7) 4_676 .
O7 Eu1 O12 N2 158.1(7) 4_676 .
O13 Eu1 O12 N2 -1.7(6) . .
O10 Eu1 O12 N2 -74.8(7) . .
O9 Eu1 O12 N2 -94.6(7) . .
C18 Eu1 O12 N2 -174.7(8) 4_676 .
O14 N2 O13 Eu1 179.4(11) . .
O12 N2 O13 Eu1 -2.9(11) . .
O2 Eu1 O13 N2 -87.3(7) . .
O5 Eu1 O13 N2 -172.7(7) 1_655 .
O15 Eu1 O13 N2 -140.8(7) . .
O8 Eu1 O13 N2 39.9(8) 4_676 .
O7 Eu1 O13 N2 -21.3(8) 4_676 .
O10 Eu1 O13 N2 95.4(7) . .
O9 Eu1 O13 N2 119.6(7) . .
O12 Eu1 O13 N2 1.7(7) . .
C18 Eu1 O13 N2 9.6(8) 4_676 .
N3 C19 O15 Eu1 147.5(12) . .
O2 Eu1 O15 C19 -64.3(13) . .
O5 Eu1 O15 C19 20.2(13) 1_655 .
O8 Eu1 O15 C19 168.7(13) 4_676 .
O7 Eu1 O15 C19 -141.6(13) 4_676 .
O13 Eu1 O15 C19 -10.7(16) . .
O10 Eu1 O15 C19 97.0(13) . .
O9 Eu1 O15 C19 101.1(13) . .
O12 Eu1 O15 C19 -116.9(13) . .
C18 Eu1 O15 C19 -165.9(13) 4_676 .
N4 C22 O16 Eu2 141.4(10) . .
O1 Eu2 O16 C22 57.4(13) 4_576 .
O6 Eu2 O16 C22 -21.0(13) 4_676 .
O19 Eu2 O16 C22 -63.9(14) . .
O17 Eu2 O16 C22 133.7(13) . .
O4 Eu2 O16 C22 -152.5(13) . .
O18 Eu2 O16 C22 131.5(12) . .
O3 Eu2 O16 C22 -103.1(13) . .
C25A Eu2 O16 C22 145.7(13) . .
O1 Eu2 O17 C25B -41(2) 4_576 .
O6 Eu2 O17 C25B -90(2) 4_676 .
O16 Eu2 O17 C25B -135(2) . .
O19 Eu2 O17 C25B 61(2) . .
O4 Eu2 O17 C25B 127(2) . .
O18 Eu2 O17 C25B 44(2) . .
O3 Eu2 O17 C25B 162(2) . .
C25A Eu2 O17 C25B 86(2) . .
O1 Eu2 O17 C25A -126.7(15) 4_576 .
O6 Eu2 O17 C25A -175.6(14) 4_676 .
O16 Eu2 O17 C25A 139.5(15) . .
O19 Eu2 O17 C25A -24.7(16) . .
O4 Eu2 O17 C25A 40.9(15) . .
O18 Eu2 O17 C25A -41.7(14) . .
O3 Eu2 O17 C25A 76.6(15) . .
O1 Eu2 O18 C28B -100(2) 4_576 .
O6 Eu2 O18 C28B -33(2) 4_676 .
O16 Eu2 O18 C28B -176(2) . .
O19 Eu2 O18 C28B 13(2) . .
O17 Eu2 O18 C28B -179(2) . .
O4 Eu2 O18 C28B 103(2) . .
O3 Eu2 O18 C28B 72(2) . .
C25A Eu2 O18 C28B 167(2) . .
O1 Eu2 O18 C28A 176.7(12) 4_576 .
O6 Eu2 O18 C28A -116.1(12) 4_676 .
O16 Eu2 O18 C28A 100.1(12) . .
O19 Eu2 O18 C28A -70.2(12) . .
O17 Eu2 O18 C28A 97.9(13) . .
O4 Eu2 O18 C28A 19.4(12) . .
O3 Eu2 O18 C28A -11.5(13) . .
C25A Eu2 O18 C28A 83.3(13) . .
N7 C31 O19 Eu2 170.9(8) . .
O1 Eu2 O19 C31 -59.9(11) 4_576 .
O6 Eu2 O19 C31 12.6(11) 4_676 .
O16 Eu2 O19 C31 56.3(13) . .
O17 Eu2 O19 C31 -150.0(11) . .
O4 Eu2 O19 C31 147.7(11) . .
O18 Eu2 O19 C31 -132.7(12) . .
O3 Eu2 O19 C31 94.6(11) . .
C25A Eu2 O19 C31 -159.1(12) . .
C28B O18 C28A N6A 7(8) . .
Eu2 O18 C28A N6A 146(8) . .
O18 C28A N6A C29A -11(16) . .
O18 C28A N6A C30A -176(8) . .
C28A O18 C28B N6B 5(10) . .
Eu2 O18 C28B N6B -102(10) . .
O18 C28B N6B C29B -12(17) . .
O18 C28B N6B C30B -176(9) . .
C25B O17 C25A N5A 14(7) . .
Eu2 O17 C25A N5A 140(7) . .
C25B O17 C25A Eu2 -125.4(17) . .
O1 Eu2 C25A O17 51.3(14) 4_576 .
O6 Eu2 C25A O17 8(3) 4_676 .
O16 Eu2 C25A O17 -38.8(14) . .
O19 Eu2 C25A O17 161.2(12) . .
O4 Eu2 C25A O17 -134.1(16) . .
O18 Eu2 C25A O17 132.1(16) . .
O3 Eu2 C25A O17 -111.0(14) . .
O1 Eu2 C25A N5A -21(9) 4_576 .
O6 Eu2 C25A N5A -64(9) 4_676 .
O16 Eu2 C25A N5A -112(9) . .
O19 Eu2 C25A N5A 88(9) . .
O17 Eu2 C25A N5A -73(9) . .
O4 Eu2 C25A N5A 153(9) . .
O18 Eu2 C25A N5A 59(9) . .
O3 Eu2 C25A N5A 176(9) . .
O17 C25A N5A C26A -18(15) . .
Eu2 C25A N5A C26A 27(18) . .
O17 C25A N5A C27A 177(6) . .
Eu2 C25A N5A C27A -137(3) . .
C25A O17 C25B N5B -1(9) . .
Eu2 O17 C25B N5B -114(9) . .
O17 C25B N5B C26B -15(17) . .
O17 C25B N5B C27B -176(9) . .
